data_4021195
loop_
_publ_author_name
'Meena V. Patel'
'Randy Bell'
'Sandra Majest'
'Rodger Henry'
'Teodozyj Kolasa'

_publ_section_title
;
 Synthesis of 4,5-Diaryl-1H-pyrazole-3-ol Derivatives
 as Potential COX-2 Inhibitors
;
_journal_name_full 'Journal of Organic Chemistry'
_journal_page_first 7058
_journal_page_last 7065
_journal_paper_doi 10.1021/jo049264k
_journal_volume 69
_journal_year 2004
_chemical_formula_sum 'C27 H28 N3 O3.5'
_chemical_formula_weight 450.54
_space_group_IT_number 1
_symmetry_cell_setting triclinic
_symmetry_Int_Tables_number 1
_symmetry_space_group_name_Hall 'P 1'
_symmetry_space_group_name_H-M 'P 1'
_cell_angle_alpha 86.987(1)
_cell_angle_beta 86.250(1)
_cell_angle_gamma 69.955(1)
_cell_formula_units_Z 2
_cell_length_a 9.1023(2)
_cell_length_b 9.7623(3)
_cell_length_c 14.3850(4)
_cell_measurement_temperature 293.2
_cell_volume 1197.62(5)
_diffrn_ambient_temperature 293.2
_exptl_crystal_density_diffrn 1.249
_refine_ls_R_factor_obs 0.0739
_refine_ls_wR_factor_obs 0.1160
_cod_depositor_comments
;
The following automatic conversions were performed:

'_atom_site_thermal_displace_type' tag value 'Uij' was replaced with
'Uani' value 121 time.

Automatic conversion script
Id: cif_fix_values 1646 2011-03-28 12:23:43Z adriana 
;
_cod_original_formula_sum 'C27 H28 N3 O3.50 '
_cod_database_code 4021195

loop_
_symmetry_equiv_pos_as_xyz
'  +x,  +y,  +z'

loop_
_atom_site_aniso_label
_atom_site_aniso_U_11
_atom_site_aniso_U_22
_atom_site_aniso_U_33
_atom_site_aniso_U_12
_atom_site_aniso_U_13
_atom_site_aniso_U_23
O(2) 0.047(2) 0.041(2) 0.066(2) -0.021(1) -0.008(1) -0.002(1)
O(3) 0.078(2) 0.041(2) 0.071(2) -0.028(2) -0.018(2) -0.003(1)
O(6) 0.045(2) 0.085(2) 0.061(2) -0.014(2) 0.005(1) -0.012(2)
O(7) 0.166(3) 0.074(2) 0.045(2) -0.072(2) -0.018(2) 0.005(2)
O(8) 0.074(4) 0.114(6) 0.075(5) -0.039(3) -0.021(4) 0.000(4)
O(8') 0.093(5) 0.156(7) 0.125(6) -0.097(5) 0.004(4) 0.042(5)
O(9) 0.062(2) 0.113(3) 0.082(2) -0.033(2) -0.019(2) -0.024(2)
O(10) 0.039(2) 0.127(3) 0.133(3) -0.043(2) -0.008(2) 0.032(3)
N(1) 0.053(2) 0.064(2) 0.033(1) -0.033(2) -0.010(1) -0.001(1)
N(2) 0.064(2) 0.043(2) 0.040(2) -0.028(2) -0.006(2) -0.005(1)
N(4) 0.049(2) 0.041(2) 0.051(2) -0.014(1) -0.001(2) -0.011(1)
N(7) 0.039(2) 0.030(2) 0.032(2) -0.006(1) -0.007(1) 0.002(1)
N(8) 0.063(2) 0.037(2) 0.049(2) -0.017(2) -0.024(2) -0.001(1)
N(9) 0.039(1) 0.043(2) 0.047(2) -0.022(1) 0.001(1) -0.006(1)
C(1) 0.043(2) 0.030(2) 0.040(2) -0.015(2) -0.009(2) 0.005(1)
C(2) 0.060(2) 0.040(2) 0.022(2) -0.022(2) -0.008(2) -0.004(2)
C(3) 0.042(2) 0.048(2) 0.045(2) -0.014(2) -0.006(2) 0.002(2)
C(4) 0.040(2) 0.038(2) 0.041(2) -0.021(2) -0.008(2) 0.010(2)
C(5) 0.054(2) 0.066(2) 0.033(2) -0.025(2) 0.001(2) -0.004(2)
C(6) 0.052(2) 0.062(2) 0.029(2) -0.025(2) -0.009(2) 0.009(2)
C(8) 0.037(2) 0.042(2) 0.054(2) -0.020(2) -0.021(2) 0.004(1)
C(9) 0.043(2) 0.064(2) 0.025(2) -0.026(2) -0.008(2) 0.006(2)
C(10) 0.045(2) 0.032(2) 0.036(2) -0.009(2) -0.015(2) 0.000(1)
C(11) 0.045(2) 0.050(2) 0.051(3) -0.016(2) -0.004(2) -0.001(2)
C(12) 0.056(2) 0.042(2) 0.034(2) -0.023(2) -0.010(2) 0.004(2)
C(13) 0.044(2) 0.051(2) 0.038(2) -0.018(2) -0.002(2) -0.005(2)
C(15) 0.042(2) 0.056(2) 0.039(2) -0.024(2) -0.011(2) 0.000(1)
C(17) 0.044(2) 0.060(2) 0.027(2) -0.016(1) -0.010(2) 0.006(2)
C(18) 0.056(3) 0.072(2) 0.031(2) -0.034(2) -0.002(2) -0.001(2)
C(19) 0.042(2) 0.038(2) 0.059(3) -0.008(2) -0.001(2) -0.001(2)
C(20) 0.056(2) 0.036(2) 0.023(2) -0.010(2) -0.011(1) 0.003(2)
C(21) 0.038(2) 0.051(2) 0.034(2) -0.012(2) -0.013(2) 0.000(2)
C(22) 0.071(3) 0.050(3) 0.046(2) -0.029(2) -0.004(2) 0.007(2)
C(23) 0.096(3) 0.051(3) 0.049(3) -0.043(2) -0.007(2) 0.004(2)
C(24) 0.067(3) 0.044(2) 0.054(3) 0.012(2) -0.001(2) -0.006(2)
C(25) 0.061(2) 0.056(3) 0.055(3) -0.012(2) 0.009(2) -0.002(2)
C(26) 0.085(3) 0.068(3) 0.039(2) -0.041(3) -0.015(2) -0.010(2)
C(27) 0.047(2) 0.046(2) 0.050(3) -0.011(2) -0.008(1) 0.006(2)
C(28) 0.068(2) 0.088(3) 0.037(2) -0.053(2) -0.001(2) 0.011(2)
C(29) 0.053(2) 0.061(3) 0.053(3) -0.017(2) 0.006(2) -0.013(2)
C(30) 0.075(2) 0.037(2) 0.042(3) -0.007(2) -0.012(2) 0.002(2)
C(31) 0.078(3) 0.068(2) 0.062(3) -0.024(3) -0.026(3) 0.003(2)
C(32) 0.071(3) 0.093(4) 0.065(3) -0.064(3) -0.014(2) 0.027(2)
C(33) 0.053(2) 0.086(3) 0.047(3) -0.015(2) -0.007(2) -0.009(2)
C(34) 0.032(2) 0.105(3) 0.067(3) -0.011(2) 0.003(2) -0.011(3)
C(35) 0.083(3) 0.054(3) 0.075(2) -0.033(3) -0.022(3) -0.008(2)
C(36) 0.053(2) 0.086(4) 0.059(3) -0.028(3) 0.012(2) -0.001(2)
C(37) 0.062(3) 0.120(3) 0.048(3) -0.055(3) 0.010(2) -0.016(3)
C(38) 0.038(2) 0.061(2) 0.060(3) -0.011(2) 0.002(2) -0.001(2)
C(39) 0.080(3) 0.066(2) 0.040(3) -0.022(2) 0.007(2) 0.001(2)
C(40) 0.082(3) 0.086(3) 0.079(4) -0.050(3) 0.023(3) 0.015(3)
C(41) 0.084(3) 0.059(3) 0.047(2) -0.028(3) -0.025(2) -0.010(2)
C(42) 0.115(4) 0.081(4) 0.039(2) -0.051(3) -0.014(2) 0.007(2)
C(43) 0.033(2) 0.097(4) 0.032(2) -0.021(2) 0.003(2) -0.004(2)
C(44) 0.069(3) 0.130(4) 0.033(2) -0.035(3) -0.012(2) -0.013(3)
C(45) 0.107(3) 0.087(3) 0.057(3) -0.066(3) 0.016(3) 0.002(3)
C(46) 0.089(3) 0.064(3) 0.066(3) 0.004(2) 0.005(3) -0.012(3)
C(47) 0.063(3) 0.086(3) 0.045(3) 0.007(2) -0.001(2) -0.005(2)
C(48) 0.112(4) 0.080(4) 0.066(2) -0.028(3) -0.043(3) -0.021(2)
C(49) 0.060(3) 0.106(4) 0.038(2) -0.054(3) -0.001(2) 0.013(2)
C(50) 0.083(4) 0.131(4) 0.048(3) -0.067(3) -0.005(2) -0.033(3)
C(51) 0.167(6) 0.116(5) 0.037(3) -0.094(4) -0.029(3) 0.004(3)
C(52) 0.103(4) 0.101(4) 0.075(4) -0.050(3) -0.025(3) -0.029(3)
C(56) 0.064(5) 0.120(6) 0.059(3) -0.038(3) -0.034(4) 0.002(5)
C(56') 0.088(5) 0.083(5) 0.065(5) -0.059(3) -0.018(4) 0.032(3)
C(57) 0.049(2) 0.036(2) 0.029(2) -0.013(2) -0.004(2) -0.001(2)
C(58) 0.053(2) 0.031(2) 0.028(2) -0.009(1) 0.004(1) 0.003(1)
C(59) 0.046(2) 0.040(2) 0.026(2) -0.016(1) -0.006(2) 0.000(2)
C(60) 0.040(2) 0.082(4) 0.067(3) 0.002(2) 0.010(2) 0.007(3)

loop_
_atom_site_label
_atom_site_fract_x
_atom_site_fract_y
_atom_site_fract_z
_atom_site_U_iso_or_equiv
_atom_site_thermal_displace_type
_atom_site_calc_flag
_atom_site_calc_attached_atom
O(2) 0.5403(8) 0.4591(8) 0.7261(5) 0.0494(8) Uani ? ?
O(3) 0.2200(8) 0.0034(8) 0.6788(5) 0.0608(9) Uani ? ?
O(6) -0.0327(8) 0.4828(8) 0.9322(5) 0.0659(10) Uani ? ?
O(7) 0.3323(8) 0.3868(8) 0.5220(5) 0.087(1) Uani ? ?
O(8) -0.260(1) -0.119(1) 0.6063(6) 0.085(2) Uani ? ?
O(8') -0.137(1) -0.401(1) 0.6207(7) 0.113(3) Uani ? ?
O(9) 0.7432(8) 0.5734(8) 0.7981(5) 0.084(1) Uani ? ?
O(10) 0.5890(8) -0.2873(8) 0.5476(5) 0.097(1) Uani ? ?
N(1) 0.0688(8) -0.2196(8) 0.4666(5) 0.0463(9) Uani ? ?
N(2) 0.3442(8) 0.2314(8) 0.6479(5) 0.0461(9) Uani ? ?
N(4) 0.6502(8) 0.2304(8) 0.6770(5) 0.0472(10) Uani ? ?
N(7) 0.3781(8) 0.3375(8) 0.8909(5) 0.0349(8) Uani ? ?
N(8) 0.3413(8) -0.2284(8) 0.7314(5) 0.0489(10) Uani ? ?
N(9) 0.3612(8) -0.3324(8) 0.5528(5) 0.0409(8) Uani ? ?
C(1) 0.3314(8) 0.2637(8) 0.8151(5) 0.0370(9) Uani ? ?
C(2) 0.4404(9) -0.0039(8) 1.0088(5) 0.0393(10) Uani ? ?
C(3) 0.1558(9) 0.2981(8) 0.8313(5) 0.045(1) Uani ? ?
C(4) 0.2642(8) -0.1813(8) 0.5682(5) 0.0379(9) Uani ? ?
C(5) 0.2075(9) 0.0388(9) 0.3508(5) 0.050(1) Uani ? ?
C(6) 0.0462(9) 0.1282(8) 0.3745(5) 0.046(1) Uani ? ?
C(8) 0.2772(8) -0.1288(8) 0.6656(5) 0.0421(10) Uani ? ?
C(9) 0.2203(9) -0.1059(8) 0.3546(5) 0.0421(10) Uani ? ?
C(10) 0.3692(8) 0.3230(8) 0.7173(5) 0.0379(10) Uani ? ?
C(11) 0.7376(9) 0.1290(8) 0.8974(5) 0.048(1) Uani ? ?
C(12) 0.3530(9) 0.1443(8) 1.0147(5) 0.042(1) Uani ? ?
C(13) 0.4999(8) 0.3200(8) 1.0433(5) 0.044(1) Uani ? ?
C(15) 0.0598(8) -0.1217(8) 0.3789(5) 0.0429(10) Uani ? ?
C(17) -0.0431(8) 0.0382(8) 0.3934(5) 0.044(1) Uani ? ?
C(18) 0.0153(9) -0.1935(9) 0.2989(5) 0.050(1) Uani ? ?
C(19) 0.2387(9) 0.4640(8) 0.9178(5) 0.048(1) Uani ? ?
C(20) 0.5891(8) -0.0201(8) 0.9602(5) 0.0398(10) Uani ? ?
C(21) 0.0925(8) -0.1586(8) 0.5543(5) 0.0410(10) Uani ? ?
C(22) 0.5607(9) 0.4292(8) 1.0151(5) 0.054(1) Uani ? ?
C(23) 0.3787(9) -0.1084(8) 1.0471(5) 0.061(1) Uani ? ?
C(24) 0.8512(9) -0.1302(9) 0.8962(5) 0.063(1) Uani ? ?
C(25) 0.2063(9) 0.1883(8) 1.0607(5) 0.060(1) Uani ? ?
C(26) 0.3210(9) 0.2759(9) 0.5586(5) 0.059(1) Uani ? ?
C(27) 0.0982(9) 0.4529(8) 0.8696(5) 0.049(1) Uani ? ?
C(28) 0.3370(9) 0.0819(9) 0.3261(5) 0.058(1) Uani ? ?
C(29) 0.3632(9) -0.2106(8) 0.3317(5) 0.056(1) Uani ? ?
C(30) 0.7174(9) -0.1455(8) 0.9400(5) 0.054(1) Uani ? ?
C(31) 0.0843(9) -0.3397(9) 0.2848(5) 0.069(1) Uani ? ?
C(32) -0.0657(9) -0.2698(9) 0.4855(5) 0.068(2) Uani ? ?
C(33) -0.2010(9) 0.0982(9) 0.4173(5) 0.064(1) Uani ? ?
C(34) 0.4897(9) -0.1709(10) 0.3093(5) 0.072(1) Uani ? ?
C(35) 0.6264(9) 0.4902(8) 1.0784(6) 0.067(1) Uani ? ?
C(36) 0.8055(9) 0.2332(9) 0.6675(5) 0.066(1) Uani ? ?
C(37) 0.4774(9) -0.0249(10) 0.3067(5) 0.070(1) Uani ? ?
C(38) 0.8601(9) 0.0094(9) 0.8776(5) 0.055(1) Uani ? ?
C(39) -0.0232(9) 0.2825(9) 0.3804(5) 0.063(1) Uani ? ?
C(40) 0.1428(9) 0.0864(9) 1.0965(5) 0.078(2) Uani ? ?
C(41) 0.3523(9) -0.1860(9) 0.8278(5) 0.061(1) Uani ? ?
C(42) 0.4966(10) 0.2835(9) 1.1351(5) 0.074(2) Uani ? ?
C(43) -0.0901(9) -0.1093(9) 0.2348(5) 0.054(1) Uani ? ?
C(44) -0.1203(9) -0.1758(10) 0.1604(5) 0.076(2) Uani ? ?
C(45) 0.2267(10) -0.0615(9) 1.0898(5) 0.076(2) Uani ? ?
C(46) -0.1775(10) 0.3373(9) 0.4031(6) 0.081(2) Uani ? ?
C(47) -0.2683(9) 0.2519(9) 0.4235(5) 0.073(1) Uani ? ?
C(48) 0.6250(10) 0.4488(9) 1.1692(6) 0.085(2) Uani ? ?
C(49) 0.0237(8) -0.2383(9) 0.6303(5) 0.062(1) Uani ? ?
C(50) -0.0459(9) -0.324(1) 0.1483(5) 0.078(2) Uani ? ?
C(51) 0.559(1) 0.3509(10) 1.1974(5) 0.094(2) Uani ? ?
C(52) 0.0548(10) -0.4051(9) 0.2074(6) 0.087(2) Uani ? ?
C(56) -0.119(1) -0.252(2) 0.5888(8) 0.078(2) Uani ? ?
C(56') -0.008(1) -0.362(1) 0.5759(8) 0.072(3) Uani ? ?
C(57) 0.5999(8) 0.1165(8) 0.9382(5) 0.0385(10) Uani ? ?
C(58) 0.4506(9) 0.2366(8) 0.9718(5) 0.039(1) Uani ? ?
C(59) 0.5283(9) 0.3416(8) 0.7074(5) 0.0372(9) Uani ? ?
C(60) 0.5180(9) -0.3702(9) 0.5399(5) 0.070(1) Uani ? ?
H(1) 0.3439 0.1357 0.6679 0.0559 Uani ? ?
H(2) 0.6320 0.1439 0.6625 0.0572 Uani ? ?
H(3) 0.3815 -0.3292 0.7180 0.0591 Uani ? ?
H(4) 0.7445 0.2217 0.8861 0.0587 Uani ? ?
H(5) 0.5580 0.4606 0.9534 0.0655 Uani ? ?
H(6) 0.4382 -0.2102 1.0457 0.0729 Uani ? ?
H(7) 0.9374 -0.2141 0.8800 0.0769 Uani ? ?
H(8) 0.1493 0.2891 1.0692 0.0738 Uani ? ?
H(9) 0.3274 0.1817 0.3243 0.0705 Uani ? ?
H(10) 0.3728 -0.3119 0.3346 0.0685 Uani ? ?
H(11) 0.7120 -0.2406 0.9566 0.0657 Uani ? ?
H(12) 0.1533 -0.3991 0.3309 0.0849 Uani ? ?
H(13) -0.2632 0.0365 0.4307 0.0769 Uani ? ?
H(14) 0.5872 -0.2447 0.2964 0.0867 Uani ? ?
H(15) 0.6723 0.5591 1.0585 0.0818 Uani ? ?
H(16) 0.5673 0.0001 0.2931 0.0860 Uani ? ?
H(17) 0.9524 0.0184 0.8514 0.0669 Uani ? ?
H(18) 0.0363 0.3436 0.3702 0.0767 Uani ? ?
H(19) 0.0395 0.1168 1.1275 0.0951 Uani ? ?
H(20) 0.4530 0.2106 1.1586 0.0898 Uani ? ?
H(21) -0.1407 -0.0083 0.2448 0.0657 Uani ? ?
H(22) -0.1943 -0.1194 0.1181 0.0922 Uani ? ?
H(23) 0.1813 -0.1327 1.1157 0.0927 Uani ? ?
H(24) -0.2244 0.4397 0.4073 0.0986 Uani ? ?
H(25) -0.3773 0.2947 0.4428 0.0903 Uani ? ?
H(26) 0.6715 0.4885 1.2142 0.1025 Uani ? ?
H(27) -0.0701 -0.3685 0.0983 0.0962 Uani ? ?
H(28) 0.5495 0.3268 1.2637 0.1143 Uani ? ?
H(29) 0.1053 -0.5077 0.2006 0.1050 Uani ? ?
H(30) 0.3131 -0.4058 0.5536 0.0507 Uani ? ?
H(31) 0.8692 0.1608 0.7097 0.0805 Uani ? ?
H(32) 0.8439 0.2130 0.6064 0.0805 Uani ? ?
H(33) 0.8046 0.3263 0.6841 0.0805 Uani ? ?
H(34) 0.4587 -0.2166 0.8438 0.0737 Uani ? ?
H(35) 0.3065 -0.0833 0.8329 0.0737 Uani ? ?
H(36) 0.2972 -0.2317 0.8716 0.0737 Uani ? ?
H(37) 0.2925 0.2140 0.5210 0.0727 Uani ? ?
H(38) 0.5757 -0.4688 0.5243 0.0856 Uani ? ?
H(39) 0.3833 0.1602 0.8210 0.0448 Uani ? ?
H(40) 0.2963 -0.1224 0.5249 0.0457 Uani ? ?
H(41) 0.2928 0.4166 0.7105 0.0463 Uani ? ?
H(42) 0.0332 -0.0582 0.5565 0.0507 Uani ? ?
H(43) 0.1078 0.2955 0.7761 0.0556 Uani ? ?
H(44) 0.1334 0.2306 0.8769 0.0556 Uani ? ?
H(45) 0.2182 0.4613 0.9850 0.0589 Uani ? ?
H(46) 0.2547 0.5517 0.9004 0.0589 Uani ? ?
H(47) 0.0735 0.5218 0.8199 0.0603 Uani ? ?
H(48) -0.1513 -0.2151 0.4489 0.0857 Uani ? ?
H(49) -0.0374 -0.3715 0.4702 0.0857 Uani ? ?
H(50) 0.0992 -0.3337 0.6472 0.0783 Uani ? ?
H(51) -0.0033 -0.1854 0.6882 0.0783 Uani ? ?
H(52) -0.1409 -0.3392 0.6168 0.0946 Uani ? ?

loop_
_geom_bond_atom_site_label_1
_geom_bond_atom_site_label_2
_geom_bond_distance
_geom_bond_site_symmetry_1
_geom_bond_site_symmetry_2
_geom_bond_publ_flag
O(2) C(59) 1.23(1) ? ? yes
O(3) C(8) 1.23(1) ? ? yes
O(6) C(27) 1.40(1) ? ? yes
O(7) C(26) 1.21(1) ? ? yes
O(8) C(56) 1.50(3) ? ? yes
O(8') C(56) 1.57(3) ? ? yes
O(8') C(56') 1.46(3) ? ? yes
O(10) C(60) 1.21(2) ? ? yes
N(1) C(15) 1.53(1) ? ? yes
N(1) C(21) 1.48(1) ? ? yes
N(1) C(32) 1.47(1) ? ? yes
N(2) C(10) 1.45(1) ? ? yes
N(2) C(26) 1.34(1) ? ? yes
N(4) C(36) 1.42(1) ? ? yes
N(4) C(59) 1.33(1) ? ? yes
N(7) C(1) 1.50(1) ? ? yes
N(7) C(19) 1.48(1) ? ? yes
N(7) C(58) 1.51(1) ? ? yes
N(8) C(8) 1.33(1) ? ? yes
N(8) C(41) 1.49(1) ? ? yes
N(9) C(4) 1.46(1) ? ? yes
N(9) C(60) 1.35(1) ? ? yes
C(1) C(3) 1.52(1) ? ? yes
C(1) C(10) 1.56(1) ? ? yes
C(2) C(12) 1.40(1) ? ? yes
C(2) C(20) 1.44(1) ? ? yes
C(2) C(23) 1.40(1) ? ? yes
C(3) C(27) 1.54(1) ? ? yes
C(4) C(8) 1.54(1) ? ? yes
C(4) C(21) 1.53(1) ? ? yes
C(5) C(6) 1.46(1) ? ? yes
C(5) C(9) 1.38(1) ? ? yes
C(5) C(28) 1.40(1) ? ? yes
C(6) C(17) 1.39(1) ? ? yes
C(6) C(39) 1.42(1) ? ? yes
C(9) C(15) 1.54(1) ? ? yes
C(9) C(29) 1.38(1) ? ? yes
C(10) C(59) 1.52(1) ? ? yes
C(11) C(38) 1.34(1) ? ? yes
C(11) C(57) 1.39(1) ? ? yes
C(12) C(25) 1.39(1) ? ? yes
C(12) C(58) 1.55(1) ? ? yes
C(13) C(22) 1.39(1) ? ? yes
C(13) C(42) 1.35(1) ? ? yes
C(13) C(58) 1.52(1) ? ? yes
C(15) C(17) 1.54(1) ? ? yes
C(15) C(18) 1.52(1) ? ? yes
C(17) C(33) 1.38(1) ? ? yes
C(18) C(31) 1.37(1) ? ? yes
C(18) C(43) 1.39(1) ? ? yes
C(19) C(27) 1.53(1) ? ? yes
C(20) C(30) 1.40(1) ? ? yes
C(20) C(57) 1.39(1) ? ? yes
C(21) C(49) 1.53(1) ? ? yes
C(22) C(35) 1.38(1) ? ? yes
C(23) C(45) 1.41(2) ? ? yes
C(24) C(30) 1.38(2) ? ? yes
C(24) C(38) 1.40(1) ? ? yes
C(25) C(40) 1.38(2) ? ? yes
C(28) C(37) 1.37(2) ? ? yes
C(29) C(34) 1.35(2) ? ? yes
C(31) C(52) 1.40(2) ? ? yes
C(32) C(56) 1.53(3) ? ? yes
C(32) C(56') 1.56(2) ? ? yes
C(33) C(47) 1.42(2) ? ? yes
C(34) C(37) 1.39(2) ? ? yes
C(35) C(48) 1.35(2) ? ? yes
C(39) C(46) 1.34(2) ? ? yes
C(40) C(45) 1.39(2) ? ? yes
C(42) C(51) 1.39(2) ? ? yes
C(43) C(44) 1.37(2) ? ? yes
C(44) C(50) 1.38(2) ? ? yes
C(46) C(47) 1.37(2) ? ? yes
C(48) C(51) 1.33(2) ? ? yes
C(49) C(56) 1.51(2) ? ? yes
C(49) C(56') 1.59(3) ? ? yes
C(50) C(52) 1.31(2) ? ? yes
C(56) C(56') 1.21(3) ? ? yes
C(57) C(58) 1.53(1) ? ? yes
